data_7050349
loop_
_publ_author_name
'Norberto Masciocchi'
'Olga Bortolini'
'Giancarlo Fantin'
'Marco Fogagnolo'
'Simona Galli'
'Angelo Sironi'

_publ_section_title
;
Structural and Analytical Powder Diffraction
Studies of the Enantioselective Inclusion of Chiral Arylmethylsulfoxides in
Dehydrocholic Acid Co-Crystals
;
_journal_name_full 'New J.Chem.(Nouv.J.Chim.)'
_journal_year 2004
_chemical_formula_sum 'C31 H42 O6 S'
_chemical_name_common '(S)-tolyl-sulfoxide 3,7,12-triketo-5\&s-cholan-24-oic acid'
_space_group_IT_number 4
_symmetry_space_group_name_Hall 'P 2yb'
_symmetry_space_group_name_H-M 'P 1 21 1'
_cell_angle_alpha 90
_cell_angle_beta 92.525(11)
_cell_angle_gamma 90
_cell_formula_units_Z 2
_cell_length_a 10.9989(11)
_cell_length_b 6.76300(61)
_cell_length_c 19.8905(22)
_cell_volume 1478.13(26)
_diffrn_radiation_type CuK\a
_diffrn_radiation_wavelength 1.5418
_cod_original_sg_symbol_H-M 'P 21'
_cod_original_formula_sum 'C31 H42 O6 S1'
_cod_database_code 7050349

loop_
_symmetry_equiv_pos_as_xyz
'-x, y+1/2, -z'
'x, y, z'

loop_
_atom_site_label
_atom_site_type_symbol
_atom_site_symmetry_multiplicity
_atom_site_fract_x
_atom_site_fract_y
_atom_site_fract_z
_atom_site_occupancy
_atom_site_B_iso_or_equiv
O1 O 2 4.934912 0.002579826 0.9497732 1 4
O2 O 2 4.537301 -0.356038 1.20526 1 4
O3 O 2 3.887603 -0.1987662 1.296857 1 4
O4 O 2 4.021266 -0.1984091 1.383651 1 4
H1 H 2 3.977164 -0.1090645 1.396231 1 4
O5 O 2 4.461151 0.2940897 1.018955 1 4
C1 C 2 4.887683 0.04334033 1.120634 1 4
H2 H 2 4.960552 0.1236316 1.119135 1 4
H3 H 2 4.894978 -0.0372044 1.160905 1 4
C2 C 2 4.882956 -0.09485376 1.059032 1 4
H4 H 2 4.956785 -0.1734322 1.058704 1 4
H5 H 2 4.814303 -0.1842532 1.061304 1 4
C3 C 2 4.870709 0.02519997 0.9963412 1 4
C4 C 2 4.771555 0.1755247 0.9956636 1 4
H6 H 2 4.694271 0.1080464 0.9888655 1 4
H7 H 2 4.781131 0.2626877 0.9575213 1 4
C5 C 2 4.7672 0.3034927 1.060454 1 4
H8 H 2 4.837336 0.3929955 1.060737 1 4
C6 C 2 4.651818 0.4325906 1.055755 1 4
H9 H 2 4.656344 0.5326089 1.090628 1 4
H10 H 2 4.646258 0.4988754 1.012468 1 4
C7 C 2 4.541014 0.3053642 1.063813 1 4
C8 C 2 4.539503 0.1920288 1.127914 1 4
H11 H 2 4.543247 0.287239 1.165036 1 4
C9 C 2 4.657303 0.06144266 1.133993 1 4
H12 H 2 4.652316 -0.0308572 1.095918 1 4
C10 C 2 4.776837 0.1827515 1.126554 1 4
C11 C 2 4.658259 -0.06804384 1.199052 1 4
H13 H 2 4.723843 -0.163963 1.197845 1 4
H14 H 2 4.673391 0.01546344 1.238119 1 4
C12 C 2 4.539468 -0.174035 1.205018 1 4
C13 C 2 4.426934 -0.04635116 1.205319 1 4
C14 C 2 4.428131 0.06300406 1.135895 1 4
H15 H 2 4.431263 -0.04018458 1.101313 1 4
C15 C 2 4.301774 0.1558739 1.128598 1 4
H16 H 2 4.277349 0.1747217 1.081535 1 4
H17 H 2 4.299646 0.282214 1.151451 1 4
C16 C 2 4.219809 0.003671157 1.161878 1 4
H18 H 2 4.166757 -0.05926835 1.127993 1 4
H19 H 2 4.169713 0.06885484 1.194003 1 4
C17 C 2 4.302023 -0.1533394 1.197995 1 4
H20 H 2 4.311165 -0.26367 1.166589 1 4
C18 C 2 4.433671 0.09696237 1.264771 1 4
H21 H 2 4.448811 0.02434922 1.305674 1 4
H22 H 2 4.35797 0.1668435 1.266765 1 4
H23 H 2 4.498579 0.1895901 1.258991 1 4
C19 C 2 4.799657 0.3247461 1.185559 1 4
H24 H 2 4.816128 0.2503843 1.225966 1 4
H25 H 2 4.729013 0.4056757 1.190621 1 4
H26 H 2 4.86828 0.4073994 1.176915 1 4
C20 C 2 4.244664 -0.2365707 1.261583 1 4
H27 H 2 4.218174 -0.1250943 1.288706 1 4
C21 C 2 4.331859 -0.3642536 1.305379 1 4
H28 H 2 4.367893 -0.4633906 1.277979 1 4
H29 H 2 4.287649 -0.4268941 1.340055 1 4
H30 H 2 4.394838 -0.2822955 1.325519 1 4
C22 C 2 4.131071 -0.3593209 1.238937 1 4
H31 H 2 4.081427 -0.2806464 1.207572 1 4
H32 H 2 4.157713 -0.4752701 1.215018 1 4
C23 C 2 4.051229 -0.4272243 1.296192 1 4
H33 H 2 3.996558 -0.5301 1.279353 1 4
H34 H 2 4.103057 -0.4838753 1.331902 1 4
C24 C 2 3.978542 -0.2653337 1.324367 1 4
S1g S 2 -5.134693 -5.752936 1.415736 1 4
O1g O 2 -5.093827 -5.845813 1.48121 1 4
C1g C 2 -5.218622 -5.920806 1.375301 1 4
H1g H 2 -5.222852 -6.052601 1.405603 1 4
H2g H 2 -5.309233 -5.863715 1.365646 1 4
H3g H 2 -5.178622 -5.955791 1.328232 1 4
C2g C 2 -5.238725 -5.578855 1.448525 1 4
C3g C 2 -5.305086 -5.459803 1.403586 1 4
H4g H 2 -5.297443 -5.478195 1.350097 1 4
C4g C 2 -5.380878 -5.317763 1.428288 1 4
H5g H 2 -5.431805 -5.224216 1.39336 1 4
C5g C 2 -5.39359 -5.291591 1.496285 1 4
H6g H 2 -5.452184 -5.178168 1.514932 1 4
C6g C 2 -5.329007 -5.415045 1.539531 1 4
H7g H 2 -5.339054 -5.39981 1.592956 1 4
C7g C 2 -5.251442 -5.558364 1.51639 1 4
H8g H 2 -5.201502 -5.65298 1.5514 1 4
